data_9014842
loop_
_publ_author_name
'Topa, D.'
'Makovicky, E.'

_publ_section_title
;
 The crystal chemistry of cosalite based on new electron-microprobe data and
 single-crystal determination of the structure
 Note: Sample 5
;
_journal_name_full 'The Canadian Mineralogist'
_journal_page_first 1081
_journal_page_last 1107
_journal_paper_doi 10.3749/canmin.48.5.1081
_journal_volume 48
_journal_year 2010
_chemical_compound_source 'Erzwiess, Hobe Tauern Window, Gasteinertal, Austria'
_chemical_formula_sum 'Ag0.308 Bi4 Cu0.358 Pb3.643 S10'
_chemical_name_mineral Cosalite
_space_group_IT_number 62
_symmetry_space_group_name_Hall '-P 2ac 2n'
_symmetry_space_group_name_H-M 'P n m a'
_cell_angle_alpha 90
_cell_angle_beta 90
_cell_angle_gamma 90
_cell_length_a 23.846
_cell_length_b 4.0559
_cell_length_c 19.066
_cell_formula_units_Z 4
_cell_volume 1844.006
_database_code_amcsd 0017820
_exptl_crystal_density_diffrn 7.087
_cod_original_formula_sum 'Bi4 Pb3.643 Ag.308 Cu.358 S10'
_cod_database_code 9014842

loop_
_space_group_symop_operation_xyz
x,y,z
x,1/2-y,z
-x,1/2+y,-z
1/2-x,1/2+y,1/2+z
1/2+x,1/2-y,1/2-z
1/2+x,y,1/2-z
1/2-x,-y,1/2+z
-x,-y,-z

loop_
_atom_site_aniso_label
_atom_site_aniso_U_11
_atom_site_aniso_U_22
_atom_site_aniso_U_33
_atom_site_aniso_U_12
_atom_site_aniso_U_13
_atom_site_aniso_U_23
Bi1 0.01170 0.01760 0.01390 0.00000 -0.00040 0.00000
Bi2 0.01300 0.01960 0.01550 0.00000 -0.00090 0.00000
PbMe3 0.01600 0.01960 0.01810 0.00000 -0.00140 0.00000
Bi4 0.01350 0.01850 0.01420 0.00000 0.00080 0.00000
PbMe1 0.01600 0.02270 0.01990 0.00000 0.00150 0.00000
BiMe1 0.01600 0.02270 0.01990 0.00000 0.00150 0.00000
Ag1 0.01600 0.02270 0.01990 0.00000 15.00000 0.00000
BiMe2 0.01850 0.02850 0.03280 0.00000 -0.00400 0.00000
Pb3 0.02470 248.00000 0.03150 0.00000 -0.00030 0.00000
Pb4 0.03100 0.02680 0.02180 0.00000 0.00080 0.00000
Ag2 0.04000 0.04000 0.04700 0.00000 0.00700 0.00000
Cu2 0.02900 0.04600 0.06400 0.00000 -11.00000 0.00000
S1 0.01900 0.02400 0.01300 0.00000 -0.00100 0.00000
S2 0.01600 0.02100 0.01700 0.00000 -0.00400 0.00000
S3 0.02300 0.02700 0.03300 0.00000 0.00500 0.00000
S4 0.01700 0.02400 0.01700 0.00000 -0.00700 0.00000
S5 0.01500 0.02100 0.01900 0.00000 -0.00300 0.00000
S6 0.01200 0.01900 0.01500 0.00000 -0.00100 0.00000
S7 0.01400 0.02100 0.01700 0.00000 -0.00200 0.00000
S8 0.01900 0.02200 0.01100 0.00000 0.00300 0.00000
S9 0.01600 0.01600 0.01200 0.00000 -0.00100 0.00000
S10 0.01400 0.01800 0.01800 0.00000 0.00100 0.00000

loop_
_atom_site_label
_atom_site_fract_x
_atom_site_fract_y
_atom_site_fract_z
_atom_site_occupancy
_atom_site_U_iso_or_equiv
Bi1 0.15453 0.75000 0.98219 1.00000 0.01440
Bi2 0.30367 0.75000 0.09249 1.00000 0.01610
PbMe3 0.01079 0.25000 0.09038 1.00000 0.01790
Bi4 0.17164 0.25000 0.18539 1.00000 0.01540
PbMe1 0.04031 0.75000 0.27519 0.64300 0.01950
BiMe1 0.04031 0.75000 0.27519 0.30100 0.01950
Ag1 0.04800 0.75000 0.26400 0.05600 0.01950
BiMe2 0.43582 0.25000 0.03430 0.69900 0.02660
Pb3 0.20579 0.75000 0.38330 1.00000 0.02700
Pb4 0.37240 0.75000 0.29210 1.00000 0.02650
Ag2 0.41600 0.25000 0.97260 0.25200 0.04300
Cu2 0.45030 0.25000 0.11410 0.35800 0.04600
S1 0.13830 0.25000 0.47650 1.00000 0.01870
S2 0.22920 0.25000 0.02920 1.00000 0.01780
S3 0.99880 0.75000 0.40990 1.00000 0.02760
S4 0.36330 0.25000 0.15310 1.00000 0.01920
S5 0.46550 0.25000 0.28070 1.00000 0.01840
S6 0.23780 0.75000 0.22810 1.00000 0.01550
S7 0.08830 0.75000 0.12850 1.00000 0.01710
S8 0.12360 0.25000 0.30660 1.00000 0.01720
S9 0.29610 0.25000 0.36060 1.00000 0.01470
S10 0.41650 0.75000 0.43350 1.00000 0.01680

loop_
_cod_related_entry_id
_cod_related_entry_database
_cod_related_entry_code
1 AMCSD 0017820
